data_7131573
loop_
_publ_author_name
'Naskar, Koushik'
'Karmakar, Sudip'
'Mondal, Imtiaj'
'Sarkar, Writhabrata'
'Roy, Shantonu'
'Roy, Anupam'
'Deb, Indubhusan'

_publ_section_title
;
 Synthesis of indene-fused spiro-dibenz(ox)azepines <i>via</i>
 Rh(III)-catalyzed cascade regioselective C-H activation/annulation.
;
_journal_issue 50
_journal_name_full 'Chemical communications (Cambridge, England)'
_journal_page_first 7751
_journal_page_last 7754
_journal_paper_doi 10.1039/d3cc01416a
_journal_volume 59
_journal_year 2023
_chemical_formula_moiety 'C34 H23 N O2'
_chemical_formula_sum 'C34 H23 N O2'
_chemical_formula_weight 477.53
_space_group_crystal_system triclinic
_space_group_IT_number 2
_space_group_name_Hall '-P 1'
_space_group_name_H-M_alt 'P -1'
_atom_sites_solution_hydrogens mixed
_atom_sites_solution_primary dual
_audit_creation_date 2023-02-16
_audit_creation_method
;
Olex2 1.5-beta
(compiled 2023.01.27 svn.rdd5efbe3 for OlexSys, GUI svn.r6708)
;
_audit_update_record
;
2023-02-16 deposited with the CCDC.	2023-04-19 downloaded from the CCDC.
;
_cell_angle_alpha 65.2590(10)
_cell_angle_beta 74.7890(10)
_cell_angle_gamma 73.1520(10)
_cell_formula_units_Z 2
_cell_length_a 8.8451(2)
_cell_length_b 11.9809(3)
_cell_length_c 13.3608(3)
_cell_measurement_reflns_used 9893
_cell_measurement_temperature 100.00
_cell_measurement_theta_max 65.03
_cell_measurement_theta_min 3.69
_cell_volume 1214.40(5)
_computing_cell_refinement 'SAINT V8.38A (Bruker, 2018)'
_computing_data_reduction 'SAINT V8.38A (Bruker, 2018)'
_computing_molecular_graphics 'Olex2 1.5-beta (Dolomanov et al., 2009)'
_computing_publication_material 'Olex2 1.5-beta (Dolomanov et al., 2009)'
_computing_structure_refinement 'SHELXL 2018/3 (Sheldrick, 2015)'
_computing_structure_solution 'SHELXT 2014/5 (Sheldrick, 2014)'
_diffrn_ambient_temperature 100.00
_diffrn_measured_fraction_theta_full 0.994
_diffrn_measured_fraction_theta_max 0.994
_diffrn_measurement_device_type 'Bruker APEX-II CCD'
_diffrn_measurement_method '\f and \w scans'
_diffrn_radiation_type CuK\a
_diffrn_radiation_wavelength 1.54178
_diffrn_reflns_av_R_equivalents 0.0728
_diffrn_reflns_av_unetI/netI 0.0348
_diffrn_reflns_Laue_measured_fraction_full 0.994
_diffrn_reflns_Laue_measured_fraction_max 0.994
_diffrn_reflns_limit_h_max 10
_diffrn_reflns_limit_h_min -10
_diffrn_reflns_limit_k_max 14
_diffrn_reflns_limit_k_min -14
_diffrn_reflns_limit_l_max 15
_diffrn_reflns_limit_l_min -15
_diffrn_reflns_number 47267
_diffrn_reflns_point_group_measured_fraction_full 0.994
_diffrn_reflns_point_group_measured_fraction_max 0.994
_diffrn_reflns_theta_full 65.065
_diffrn_reflns_theta_max 65.065
_diffrn_reflns_theta_min 3.691
_diffrn_source_current 1.2
_diffrn_source_power 0.06
_diffrn_source_voltage 50.0
_diffrn_standards_number 0
_exptl_absorpt_coefficient_mu 0.634
_exptl_absorpt_correction_T_max 0.5835
_exptl_absorpt_correction_T_min 0.4655
_exptl_absorpt_correction_type multi-scan
_exptl_absorpt_process_details
;
SADABS-2016/2 (Bruker,2016/2) was used for absorption correction.
wR2(int) was 0.1414 before and 0.0911 after correction.
The Ratio of minimum to maximum transmission is 0.7978.
The \l/2 correction factor is Not present.
;
_exptl_crystal_colour colourless
_exptl_crystal_colour_primary colourless
_exptl_crystal_density_diffrn 1.306
_exptl_crystal_description PLATE
_exptl_crystal_F_000 500
_exptl_crystal_size_max 0.35
_exptl_crystal_size_mid 0.2
_exptl_crystal_size_min 0.02
_refine_diff_density_max 0.724
_refine_diff_density_min -0.760
_refine_diff_density_rms 0.057
_refine_ls_extinction_coef 0.0156(13)
_refine_ls_extinction_expression Fc^*^=kFc[1+0.001xFc^2^\l^3^/sin(2\q)]^-1/4^
_refine_ls_extinction_method 'SHELXL-2018/3 (Sheldrick 2018)'
_refine_ls_goodness_of_fit_ref 1.057
_refine_ls_hydrogen_treatment constr
_refine_ls_matrix_type full
_refine_ls_number_parameters 335
_refine_ls_number_reflns 4121
_refine_ls_number_restraints 0
_refine_ls_restrained_S_all 1.057
_refine_ls_R_factor_all 0.0529
_refine_ls_R_factor_gt 0.0508
_refine_ls_shift/su_max 0.000
_refine_ls_shift/su_mean 0.000
_refine_ls_structure_factor_coef Fsqd
_refine_ls_weighting_details 'w=1/[\s^2^(Fo^2^)+(0.0742P)^2^+0.6940P] where P=(Fo^2^+2Fc^2^)/3'
_refine_ls_weighting_scheme calc
_refine_ls_wR_factor_gt 0.1333
_refine_ls_wR_factor_ref 0.1354
_reflns_Friedel_coverage 0.000
_reflns_number_gt 3921
_reflns_number_total 4121
_reflns_threshold_expression 'I > 2\s(I)'
_cod_data_source_file d3cc01416a2.cif
_cod_data_source_block kn_01_133_re_0m_a
_cod_depositor_comments 'Adding full bibliography for 7131569--7131574.cif.'
_cod_database_code 7131573
_shelx_shelxl_version_number 2018/3
_shelx_space_group_comment
;
The symmetry employed for this shelxl refinement is uniquely defined
by the following loop, which should always be used as a source of
symmetry information in preference to the above space-group names.
They are only intended as comments.
;
_shelx_estimated_absorpt_t_max 0.987
_shelx_estimated_absorpt_t_min 0.808
_olex2_refinement_description
;
1. Fixed Uiso
 At 1.2 times of:
  All C(H) groups, All N(H) groups
2.a Riding coordinates:
 N003(H003)
2.b Aromatic/amide H refined with riding coordinates:
 C00B(H00B), C00G(H00G), C00H(H00H), C00J(H00J), C00K(H00K), C00L(H00L),
 C00M(H00M), C00N(H00N), C00O(H00O), C00P(H00P), C00Q(H00Q), C00R(H00R),
 C00S(H00S), C00T(H00T), C00U(H00U), C00V(H00V), C00W(H00W), C00X(H00X),
 C00Y(H00Y), C00Z(H00Z), C010(H010), C011(H011)
;
_olex2_submission_special_instructions 'No special instructions were received'

loop_
_space_group_symop_operation_xyz
'x, y, z'
'-x, -y, -z'

loop_
_atom_site_label
_atom_site_type_symbol
_atom_site_fract_x
_atom_site_fract_y
_atom_site_fract_z
_atom_site_U_iso_or_equiv
_atom_site_adp_type
_atom_site_occupancy
_atom_site_site_symmetry_order
_atom_site_calc_flag
_atom_site_refinement_flags_posn
_atom_site_refinement_flags_adp
_atom_site_refinement_flags_occupancy
_atom_site_disorder_assembly
_atom_site_disorder_group
O001 O 1.06667(14) 0.69393(12) 0.40116(10) 0.0254(3) Uani 1 1 d . . . . .
O002 O 0.92440(14) 0.66672(11) 0.74769(10) 0.0256(3) Uani 1 1 d . . . . .
N003 N 0.84406(17) 0.56410(13) 0.62276(12) 0.0223(3) Uani 1 1 d . . . . .
H003 H 0.947254 0.563342 0.602031 0.027 Uiso 1 1 d R U . . .
C004 C 0.9319(2) 0.87569(16) 0.27067(14) 0.0228(4) Uani 1 1 d . . . . .
C005 C 0.5299(2) 0.67772(16) 0.49273(14) 0.0213(4) Uani 1 1 d . . . . .
C006 C 0.6648(2) 0.70679(16) 0.40037(14) 0.0212(4) Uani 1 1 d . . . . .
C007 C 0.6640(2) 0.72430(16) 0.28453(15) 0.0224(4) Uani 1 1 d . . . . .
C008 C 0.5691(2) 0.67702(15) 0.58799(14) 0.0212(4) Uani 1 1 d . . . . .
C009 C 0.7990(2) 0.51663(16) 0.74082(14) 0.0226(4) Uani 1 1 d . . . . .
C00A C 0.9378(2) 0.75628(16) 0.37190(14) 0.0212(4) Uani 1 1 d . . . . .
C00B C 1.0757(2) 0.89863(17) 0.19852(15) 0.0257(4) Uani 1 1 d . . . . .
H00B H 1.171940 0.837716 0.212924 0.031 Uiso 1 1 calc R U . . .
C00C C 0.7674(2) 0.79265(16) 0.59346(14) 0.0219(4) Uani 1 1 d . . . . .
C00D C 0.8370(2) 0.57244(17) 0.80108(15) 0.0234(4) Uani 1 1 d . . . . .
C00E C 0.7442(2) 0.68750(16) 0.56564(14) 0.0215(4) Uani 1 1 d . . . . .
C00F C 0.8559(2) 0.78008(17) 0.67167(14) 0.0232(4) Uani 1 1 d . . . . .
C00G C 0.3822(2) 0.65670(16) 0.49477(15) 0.0233(4) Uani 1 1 d . . . . .
H00G H 0.357669 0.654321 0.430694 0.028 Uiso 1 1 calc R U . . .
C00H C 0.5355(2) 0.80350(17) 0.22974(15) 0.0258(4) Uani 1 1 d . . . . .
H00H H 0.444830 0.842610 0.268802 0.031 Uiso 1 1 calc R U . . .
C00I C 0.7852(2) 0.71750(16) 0.43884(14) 0.0207(4) Uani 1 1 d . . . . .
C00J C 0.4573(2) 0.66157(17) 0.68502(15) 0.0244(4) Uani 1 1 d . . . . .
H00J H 0.481952 0.663474 0.749279 0.029 Uiso 1 1 calc R U . . .
C00K C 0.7942(2) 0.66596(17) 0.22632(15) 0.0248(4) Uani 1 1 d . . . . .
H00K H 0.881799 0.611278 0.262737 0.030 Uiso 1 1 calc R U . . .
C00L C 0.6992(2) 0.91508(17) 0.52965(15) 0.0246(4) Uani 1 1 d . . . . .
H00L H 0.630890 0.926637 0.480305 0.029 Uiso 1 1 calc R U . . .
C00M C 0.2713(2) 0.63923(16) 0.59286(15) 0.0248(4) Uani 1 1 d . . . . .
H00M H 0.169902 0.624529 0.595996 0.030 Uiso 1 1 calc R U . . .
C00N C 0.7924(2) 0.96603(17) 0.24847(15) 0.0263(4) Uani 1 1 d . . . . .
H00N H 0.693904 0.951234 0.296403 0.032 Uiso 1 1 calc R U . . .
C00O C 0.7193(2) 0.41762(17) 0.79890(15) 0.0263(4) Uani 1 1 d . . . . .
H00O H 0.691153 0.378953 0.759054 0.032 Uiso 1 1 calc R U . . .
C00P C 0.7972(2) 0.68708(18) 0.11542(16) 0.0287(4) Uani 1 1 d . . . . .
H00P H 0.886276 0.646415 0.076557 0.034 Uiso 1 1 calc R U . . .
C00Q C 0.5399(2) 0.82520(18) 0.11867(16) 0.0290(4) Uani 1 1 d . . . . .
H00Q H 0.452870 0.880031 0.081709 0.035 Uiso 1 1 calc R U . . .
C00R C 0.3079(2) 0.64317(17) 0.68635(15) 0.0264(4) Uani 1 1 d . . . . .
H00R H 0.230002 0.633178 0.752068 0.032 Uiso 1 1 calc R U . . .
C00S C 0.7265(2) 1.02005(18) 0.53515(16) 0.0280(4) Uani 1 1 d . . . . .
H00S H 0.679117 1.101763 0.489541 0.034 Uiso 1 1 calc R U . . .
C00T C 0.7961(2) 1.07777(18) 0.15670(16) 0.0303(4) Uani 1 1 d . . . . .
H00T H 0.700540 1.139629 0.142764 0.036 Uiso 1 1 calc R U . . .
C00U C 0.8858(2) 0.88528(18) 0.67706(16) 0.0285(4) Uani 1 1 d . . . . .
H00U H 0.949431 0.874642 0.728907 0.034 Uiso 1 1 calc R U . . .
C00V C 0.7977(2) 0.53080(18) 0.91673(15) 0.0285(4) Uani 1 1 d . . . . .
H00V H 0.824388 0.570149 0.956612 0.034 Uiso 1 1 calc R U . . .
C00W C 0.9391(2) 1.09937(18) 0.08521(16) 0.0314(4) Uani 1 1 d . . . . .
H00W H 0.941339 1.175518 0.022023 0.038 Uiso 1 1 calc R U . . .
C00X C 0.8239(2) 1.00485(18) 0.60788(16) 0.0300(4) Uani 1 1 d . . . . .
H00X H 0.847862 1.075988 0.610172 0.036 Uiso 1 1 calc R U . . .
C00Y C 1.0785(2) 1.00946(18) 0.10637(16) 0.0305(4) Uani 1 1 d . . . . .
H00Y H 1.176426 1.023958 0.057433 0.037 Uiso 1 1 calc R U . . .
C00Z C 0.6707(2) 0.76724(19) 0.06138(16) 0.0301(4) Uani 1 1 d . . . . .
H00Z H 0.673470 0.782460 -0.014745 0.036 Uiso 1 1 calc R U . . .
C010 C 0.7191(2) 0.43107(19) 0.97362(16) 0.0324(5) Uani 1 1 d . . . . .
H010 H 0.691978 0.401698 1.052708 0.039 Uiso 1 1 calc R U . . .
C011 C 0.6803(2) 0.37470(18) 0.91446(16) 0.0310(4) Uani 1 1 d . . . . .
H011 H 0.626920 0.306373 0.953190 0.037 Uiso 1 1 calc R U . . .

loop_
_atom_site_aniso_label
_atom_site_aniso_U_11
_atom_site_aniso_U_22
_atom_site_aniso_U_33
_atom_site_aniso_U_23
_atom_site_aniso_U_13
_atom_site_aniso_U_12
O001 0.0182(6) 0.0297(7) 0.0268(7) -0.0103(5) -0.0057(5) -0.0012(5)
O002 0.0220(6) 0.0260(7) 0.0287(7) -0.0083(5) -0.0097(5) -0.0024(5)
N003 0.0164(7) 0.0245(8) 0.0216(8) -0.0065(6) -0.0044(6) 0.0001(6)
C004 0.0223(9) 0.0252(9) 0.0237(9) -0.0110(7) -0.0048(7) -0.0053(7)
C005 0.0187(8) 0.0200(8) 0.0231(9) -0.0074(7) -0.0044(7) -0.0006(7)
C006 0.0182(8) 0.0191(8) 0.0242(9) -0.0076(7) -0.0047(7) -0.0005(7)
C007 0.0197(9) 0.0237(9) 0.0252(9) -0.0092(7) -0.0040(7) -0.0058(7)
C008 0.0179(8) 0.0191(8) 0.0240(9) -0.0074(7) -0.0050(7) 0.0003(7)
C009 0.0161(8) 0.0244(9) 0.0244(9) -0.0091(7) -0.0055(7) 0.0021(7)
C00A 0.0197(9) 0.0237(9) 0.0230(9) -0.0131(7) -0.0040(7) -0.0012(7)
C00B 0.0228(9) 0.0272(9) 0.0266(9) -0.0107(8) -0.0030(7) -0.0043(8)
C00C 0.0161(8) 0.0251(9) 0.0239(9) -0.0108(7) -0.0025(7) -0.0015(7)
C00D 0.0170(8) 0.0248(9) 0.0261(9) -0.0091(7) -0.0065(7) 0.0011(7)
C00E 0.0188(9) 0.0227(9) 0.0217(9) -0.0080(7) -0.0051(7) -0.0011(7)
C00F 0.0171(8) 0.0253(9) 0.0252(9) -0.0100(7) -0.0040(7) 0.0001(7)
C00G 0.0204(9) 0.0235(9) 0.0261(9) -0.0089(7) -0.0067(7) -0.0024(7)
C00H 0.0218(9) 0.0285(10) 0.0266(10) -0.0109(8) -0.0043(7) -0.0031(8)
C00I 0.0177(8) 0.0210(8) 0.0219(9) -0.0078(7) -0.0040(7) -0.0013(7)
C00J 0.0213(9) 0.0266(9) 0.0234(9) -0.0091(7) -0.0053(7) -0.0012(7)
C00K 0.0198(9) 0.0283(9) 0.0283(10) -0.0120(8) -0.0055(7) -0.0038(7)
C00L 0.0193(8) 0.0272(9) 0.0273(9) -0.0120(8) -0.0052(7) -0.0008(7)
C00M 0.0185(9) 0.0248(9) 0.0292(10) -0.0079(8) -0.0048(7) -0.0042(7)
C00N 0.0244(9) 0.0278(10) 0.0255(9) -0.0093(8) -0.0039(7) -0.0044(8)
C00O 0.0228(9) 0.0255(9) 0.0293(10) -0.0098(8) -0.0086(7) 0.0003(7)
C00P 0.0236(9) 0.0361(11) 0.0303(10) -0.0180(8) -0.0011(7) -0.0060(8)
C00Q 0.0246(9) 0.0336(10) 0.0287(10) -0.0093(8) -0.0097(8) -0.0044(8)
C00R 0.0200(9) 0.0293(10) 0.0250(9) -0.0072(8) -0.0018(7) -0.0040(8)
C00S 0.0260(9) 0.0245(9) 0.0314(10) -0.0112(8) -0.0059(8) 0.0004(8)
C00T 0.0290(10) 0.0273(10) 0.0309(10) -0.0084(8) -0.0091(8) 0.0000(8)
C00U 0.0238(9) 0.0336(10) 0.0327(10) -0.0157(8) -0.0079(8) -0.0039(8)
C00V 0.0279(10) 0.0305(10) 0.0264(10) -0.0123(8) -0.0082(8) 0.0011(8)
C00W 0.0359(11) 0.0283(10) 0.0262(10) -0.0055(8) -0.0050(8) -0.0081(8)
C00X 0.0285(10) 0.0294(10) 0.0370(11) -0.0172(8) -0.0046(8) -0.0064(8)
C00Y 0.0290(10) 0.0333(10) 0.0275(10) -0.0105(8) -0.0001(8) -0.0093(8)
C00Z 0.0303(10) 0.0386(11) 0.0233(9) -0.0112(8) -0.0044(8) -0.0102(9)
C010 0.0309(10) 0.0361(11) 0.0233(10) -0.0078(8) -0.0049(8) -0.0014(9)
C011 0.0294(10) 0.0286(10) 0.0287(10) -0.0048(8) -0.0056(8) -0.0048(8)

loop_
_atom_type_symbol
_atom_type_description
_atom_type_scat_dispersion_real
_atom_type_scat_dispersion_imag
_atom_type_scat_source
C C 0.0181 0.0091 'International Tables Vol C Tables 4.2.6.8 and 6.1.1.4'
H H 0.0000 0.0000 'International Tables Vol C Tables 4.2.6.8 and 6.1.1.4'
N N 0.0311 0.0180 'International Tables Vol C Tables 4.2.6.8 and 6.1.1.4'
O O 0.0492 0.0322 'International Tables Vol C Tables 4.2.6.8 and 6.1.1.4'

loop_
_geom_angle_atom_site_label_1
_geom_angle_atom_site_label_2
_geom_angle_atom_site_label_3
_geom_angle
_geom_angle_site_symmetry_1
_geom_angle_site_symmetry_3
_geom_angle_publ_flag
C00D O002 C00F 118.39(13) . . ?
C009 N003 H003 112.5 . . ?
C009 N003 C00E 113.64(13) . . ?
C00E N003 H003 112.6 . . ?
C00B C004 C00A 117.90(16) . . ?
C00N C004 C00A 123.04(16) . . ?
C00N C004 C00B 118.99(17) . . ?
C008 C005 C006 108.39(15) . . ?
C00G C005 C006 130.50(16) . . ?
C00G C005 C008 121.09(16) . . ?
C007 C006 C005 124.44(15) . . ?
C00I C006 C005 109.21(15) . . ?
C00I C006 C007 126.33(16) . . ?
C00H C007 C006 120.72(15) . . ?
C00K C007 C006 120.38(15) . . ?
C00K C007 C00H 118.86(16) . . ?
C005 C008 C00E 109.70(14) . . ?
C00J C008 C005 120.18(16) . . ?
C00J C008 C00E 130.03(16) . . ?
C00D C009 N003 118.01(16) . . ?
C00D C009 C00O 118.45(16) . . ?
C00O C009 N003 123.54(16) . . ?
O001 C00A C004 120.17(16) . . ?
O001 C00A C00I 120.55(16) . . ?
C00I C00A C004 119.23(15) . . ?
C004 C00B H00B 119.8 . . ?
C00Y C00B C004 120.41(17) . . ?
C00Y C00B H00B 119.8 . . ?
C00F C00C C00E 127.21(16) . . ?
C00L C00C C00E 116.25(15) . . ?
C00L C00C C00F 116.46(16) . . ?
O002 C00D C009 120.62(15) . . ?
O002 C00D C00V 117.90(16) . . ?
C009 C00D C00V 121.37(17) . . ?
N003 C00E C008 110.34(14) . . ?
N003 C00E C00C 112.29(14) . . ?
N003 C00E C00I 108.46(13) . . ?
C008 C00E C00C 113.51(14) . . ?
C008 C00E C00I 100.69(13) . . ?
C00C C00E C00I 110.87(14) . . ?
O002 C00F C00C 125.24(16) . . ?
O002 C00F C00U 113.86(15) . . ?
C00U C00F C00C 120.88(16) . . ?
C005 C00G H00G 120.8 . . ?
C005 C00G C00M 118.49(16) . . ?
C00M C00G H00G 120.8 . . ?
C007 C00H H00H 119.8 . . ?
C00Q C00H C007 120.34(17) . . ?
C00Q C00H H00H 119.8 . . ?
C006 C00I C00A 126.99(16) . . ?
C006 C00I C00E 111.09(15) . . ?
C00A C00I C00E 121.90(14) . . ?
C008 C00J H00J 120.7 . . ?
C008 C00J C00R 118.69(16) . . ?
C00R C00J H00J 120.7 . . ?
C007 C00K H00K 119.7 . . ?
C00P C00K C007 120.52(17) . . ?
C00P C00K H00K 119.7 . . ?
C00C C00L H00L 118.5 . . ?
C00S C00L C00C 122.91(17) . . ?
C00S C00L H00L 118.5 . . ?
C00G C00M H00M 119.8 . . ?
C00R C00M C00G 120.45(16) . . ?
C00R C00M H00M 119.8 . . ?
C004 C00N H00N 119.8 . . ?
C00T C00N C004 120.41(17) . . ?
C00T C00N H00N 119.8 . . ?
C009 C00O H00O 119.7 . . ?
C011 C00O C009 120.69(17) . . ?
C011 C00O H00O 119.7 . . ?
C00K C00P H00P 119.9 . . ?
C00Z C00P C00K 120.19(17) . . ?
C00Z C00P H00P 119.9 . . ?
C00H C00Q H00Q 119.9 . . ?
C00Z C00Q C00H 120.27(17) . . ?
C00Z C00Q H00Q 119.9 . . ?
C00J C00R H00R 119.5 . . ?
C00M C00R C00J 121.03(17) . . ?
C00M C00R H00R 119.5 . . ?
C00L C00S H00S 120.4 . . ?
C00L C00S C00X 119.28(17) . . ?
C00X C00S H00S 120.4 . . ?
C00N C00T H00T 119.9 . . ?
C00W C00T C00N 120.18(18) . . ?
C00W C00T H00T 119.9 . . ?
C00F C00U H00U 119.6 . . ?
C00X C00U C00F 120.78(17) . . ?
C00X C00U H00U 119.6 . . ?
C00D C00V H00V 120.3 . . ?
C00D C00V C010 119.46(18) . . ?
C010 C00V H00V 120.3 . . ?
C00T C00W H00W 120.1 . . ?
C00Y C00W C00T 119.76(18) . . ?
C00Y C00W H00W 120.1 . . ?
C00S C00X H00X 120.3 . . ?
C00U C00X C00S 119.39(17) . . ?
C00U C00X H00X 120.3 . . ?
C00B C00Y C00W 120.24(18) . . ?
C00B C00Y H00Y 119.9 . . ?
C00W C00Y H00Y 119.9 . . ?
C00P C00Z C00Q 119.81(17) . . ?
C00P C00Z H00Z 120.1 . . ?
C00Q C00Z H00Z 120.1 . . ?
C00V C010 H010 120.1 . . ?
C011 C010 C00V 119.72(18) . . ?
C011 C010 H010 120.1 . . ?
C00O C011 H011 119.9 . . ?
C010 C011 C00O 120.30(18) . . ?
C010 C011 H011 119.9 . . ?

loop_
_geom_bond_atom_site_label_1
_geom_bond_atom_site_label_2
_geom_bond_distance
_geom_bond_site_symmetry_2
_geom_bond_publ_flag
O001 C00A 1.227(2) . ?
O002 C00D 1.388(2) . ?
O002 C00F 1.391(2) . ?
N003 H003 0.8801 . ?
N003 C009 1.422(2) . ?
N003 C00E 1.484(2) . ?
C004 C00A 1.501(2) . ?
C004 C00B 1.400(2) . ?
C004 C00N 1.390(3) . ?
C005 C006 1.475(2) . ?
C005 C008 1.400(2) . ?
C005 C00G 1.392(2) . ?
C006 C007 1.474(2) . ?
C006 C00I 1.355(2) . ?
C007 C00H 1.399(2) . ?
C007 C00K 1.393(3) . ?
C008 C00E 1.530(2) . ?
C008 C00J 1.388(2) . ?
C009 C00D 1.390(3) . ?
C009 C00O 1.391(3) . ?
C00A C00I 1.490(2) . ?
C00B H00B 0.9500 . ?
C00B C00Y 1.384(3) . ?
C00C C00E 1.533(2) . ?
C00C C00F 1.398(2) . ?
C00C C00L 1.397(2) . ?
C00D C00V 1.389(3) . ?
C00E C00I 1.541(2) . ?
C00F C00U 1.394(3) . ?
C00G H00G 0.9500 . ?
C00G C00M 1.392(2) . ?
C00H H00H 0.9500 . ?
C00H C00Q 1.387(3) . ?
C00J H00J 0.9500 . ?
C00J C00R 1.396(3) . ?
C00K H00K 0.9500 . ?
C00K C00P 1.389(3) . ?
C00L H00L 0.9500 . ?
C00L C00S 1.382(3) . ?
C00M H00M 0.9500 . ?
C00M C00R 1.392(3) . ?
C00N H00N 0.9500 . ?
C00N C00T 1.388(3) . ?
C00O H00O 0.9500 . ?
C00O C011 1.388(3) . ?
C00P H00P 0.9500 . ?
C00P C00Z 1.384(3) . ?
C00Q H00Q 0.9500 . ?
C00Q C00Z 1.386(3) . ?
C00R H00R 0.9500 . ?
C00S H00S 0.9500 . ?
C00S C00X 1.385(3) . ?
C00T H00T 0.9500 . ?
C00T C00W 1.389(3) . ?
C00U H00U 0.9500 . ?
C00U C00X 1.382(3) . ?
C00V H00V 0.9500 . ?
C00V C010 1.391(3) . ?
C00W H00W 0.9500 . ?
C00W C00Y 1.385(3) . ?
C00X H00X 0.9500 . ?
C00Y H00Y 0.9500 . ?
C00Z H00Z 0.9500 . ?
C010 H010 0.9500 . ?
C010 C011 1.386(3) . ?
C011 H011 0.9500 . ?

loop_
_geom_torsion_atom_site_label_1
_geom_torsion_atom_site_label_2
_geom_torsion_atom_site_label_3
_geom_torsion_atom_site_label_4
_geom_torsion
_geom_torsion_site_symmetry_1
_geom_torsion_site_symmetry_2
_geom_torsion_site_symmetry_3
_geom_torsion_site_symmetry_4
_geom_torsion_publ_flag
O001 C00A C00I C006 -130.67(19) . . . . ?
O001 C00A C00I C00E 51.2(2) . . . . ?
O002 C00D C00V C010 -175.94(16) . . . . ?
O002 C00F C00U C00X -179.10(16) . . . . ?
N003 C009 C00D O002 -3.7(2) . . . . ?
N003 C009 C00D C00V -179.62(15) . . . . ?
N003 C009 C00O C011 179.21(16) . . . . ?
N003 C00E C00I C006 107.89(16) . . . . ?
N003 C00E C00I C00A -73.75(19) . . . . ?
C004 C00A C00I C006 51.9(2) . . . . ?
C004 C00A C00I C00E -126.18(17) . . . . ?
C004 C00B C00Y C00W 0.6(3) . . . . ?
C004 C00N C00T C00W 1.0(3) . . . . ?
C005 C006 C007 C00H 48.9(2) . . . . ?
C005 C006 C007 C00K -133.68(18) . . . . ?
C005 C006 C00I C00A -174.62(16) . . . . ?
C005 C006 C00I C00E 3.64(19) . . . . ?
C005 C008 C00E N003 -104.85(16) . . . . ?
C005 C008 C00E C00C 128.10(16) . . . . ?
C005 C008 C00E C00I 9.58(17) . . . . ?
C005 C008 C00J C00R 1.9(3) . . . . ?
C005 C00G C00M C00R 0.2(3) . . . . ?
C006 C005 C008 C00E -8.12(19) . . . . ?
C006 C005 C008 C00J 175.03(15) . . . . ?
C006 C005 C00G C00M -175.68(17) . . . . ?
C006 C007 C00H C00Q 176.20(16) . . . . ?
C006 C007 C00K C00P -176.87(16) . . . . ?
C007 C006 C00I C00A 3.9(3) . . . . ?
C007 C006 C00I C00E -177.88(15) . . . . ?
C007 C00H C00Q C00Z 0.9(3) . . . . ?
C007 C00K C00P C00Z 0.4(3) . . . . ?
C008 C005 C006 C007 -175.68(15) . . . . ?
C008 C005 C006 C00I 2.8(2) . . . . ?
C008 C005 C00G C00M 2.2(3) . . . . ?
C008 C00E C00I C006 -7.96(18) . . . . ?
C008 C00E C00I C00A 170.41(15) . . . . ?
C008 C00J C00R C00M 0.5(3) . . . . ?
C009 N003 C00E C008 -60.97(18) . . . . ?
C009 N003 C00E C00C 66.75(18) . . . . ?
C009 N003 C00E C00I -170.38(14) . . . . ?
C009 C00D C00V C010 0.1(3) . . . . ?
C009 C00O C011 C010 0.7(3) . . . . ?
C00A C004 C00B C00Y -177.38(16) . . . . ?
C00A C004 C00N C00T 176.43(16) . . . . ?
C00B C004 C00A O001 13.7(2) . . . . ?
C00B C004 C00A C00I -168.90(15) . . . . ?
C00B C004 C00N C00T -0.6(3) . . . . ?
C00C C00E C00I C006 -128.38(16) . . . . ?
C00C C00E C00I C00A 50.0(2) . . . . ?
C00C C00F C00U C00X 2.3(3) . . . . ?
C00C C00L C00S C00X -0.9(3) . . . . ?
C00D O002 C00F C00C -41.2(2) . . . . ?
C00D O002 C00F C00U 140.27(16) . . . . ?
C00D C009 C00O C011 -0.8(3) . . . . ?
C00D C00V C010 C011 -0.2(3) . . . . ?
C00E N003 C009 C00D -73.67(19) . . . . ?
C00E N003 C009 C00O 106.36(19) . . . . ?
C00E C008 C00J C00R -174.25(16) . . . . ?
C00E C00C C00F O002 -7.7(3) . . . . ?
C00E C00C C00F C00U 170.69(16) . . . . ?
C00E C00C C00L C00S -171.68(16) . . . . ?
C00F O002 C00D C009 65.3(2) . . . . ?
C00F O002 C00D C00V -118.56(17) . . . . ?
C00F C00C C00E N003 -6.8(2) . . . . ?
C00F C00C C00E C008 119.19(19) . . . . ?
C00F C00C C00E C00I -128.33(18) . . . . ?
C00F C00C C00L C00S 5.3(3) . . . . ?
C00F C00U C00X C00S 2.2(3) . . . . ?
C00G C005 C006 C007 2.4(3) . . . . ?
C00G C005 C006 C00I -179.05(17) . . . . ?
C00G C005 C008 C00E 173.54(15) . . . . ?
C00G C005 C008 C00J -3.3(3) . . . . ?
C00G C00M C00R C00J -1.6(3) . . . . ?
C00H C007 C00K C00P 0.6(3) . . . . ?
C00H C00Q C00Z C00P 0.2(3) . . . . ?
C00I C006 C007 C00H -129.38(19) . . . . ?
C00I C006 C007 C00K 48.1(3) . . . . ?
C00J C008 C00E N003 71.6(2) . . . . ?
C00J C008 C00E C00C -55.5(2) . . . . ?
C00J C008 C00E C00I -173.98(17) . . . . ?
C00K C007 C00H C00Q -1.3(3) . . . . ?
C00K C00P C00Z C00Q -0.8(3) . . . . ?
C00L C00C C00E N003 169.74(14) . . . . ?
C00L C00C C00E C008 -64.2(2) . . . . ?
C00L C00C C00E C00I 48.2(2) . . . . ?
C00L C00C C00F O002 175.72(15) . . . . ?
C00L C00C C00F C00U -5.9(3) . . . . ?
C00L C00S C00X C00U -2.9(3) . . . . ?
C00N C004 C00A O001 -163.39(17) . . . . ?
C00N C004 C00A C00I 14.0(2) . . . . ?
C00N C004 C00B C00Y -0.2(3) . . . . ?
C00N C00T C00W C00Y -0.6(3) . . . . ?
C00O C009 C00D O002 176.32(15) . . . . ?
C00O C009 C00D C00V 0.4(3) . . . . ?
C00T C00W C00Y C00B -0.2(3) . . . . ?
C00V C010 C011 C00O -0.2(3) . . . . ?
